data_7018848
loop_
_publ_author_name
'Meally, Se\'an T'
'McDonald, Cecelia'
'Kealy, Patrick'
'Taylor, Stephanie M.'
'Brechin, Euan K.'
'Jones, Leigh F.'

_publ_section_title
;
 Investigating the solid state hosting abilities of homo- and
 hetero-valent [Co(7)] metallocalix[6]arenes.
;
_journal_issue 18
_journal_name_full 'Dalton transactions (Cambridge, England : 2003)'
_journal_page_first 5610
_journal_page_last 5616
_journal_paper_doi 10.1039/c2dt12229d
_journal_volume 41
_journal_year 2012
_chemical_formula_sum 'C56 H66 Co7 N8 O26'
_chemical_formula_weight 1679.68
_chemical_name_common (Co7(OH)6(immp)6)(NO3)2.2MeOH
_chemical_name_systematic
;
?
;
_space_group_IT_number 165
_symmetry_cell_setting trigonal
_symmetry_space_group_name_Hall '-P 3 2"c'
_symmetry_space_group_name_H-M 'P -3 c 1'
_atom_sites_solution_hydrogens geom
_atom_sites_solution_primary direct
_atom_sites_solution_secondary difmap
_audit_creation_method SHELXL-97
_cell_angle_alpha 90.00
_cell_angle_beta 90.00
_cell_angle_gamma 120.00
_cell_formula_units_Z 2
_cell_length_a 14.041(2)
_cell_length_b 14.041(2)
_cell_length_c 23.036(5)
_cell_measurement_temperature 150(2)
_cell_volume 3933.1(12)
_computing_cell_refinement
;
CrysAlisPro, Oxford Diffraction Ltd.,
Version 1.171.33.41 (release 06-05-2009 CrysAlis171 .NET)
(compiled May 6 2009,17:20:42)
;
_computing_data_collection
;
CrysAlisPro, Oxford Diffraction Ltd.,
Version 1.171.33.41 (release 06-05-2009 CrysAlis171 .NET)
(compiled May 6 2009,17:20:42)
;
_computing_data_reduction
;
CrysAlisPro, Oxford Diffraction Ltd.,
Version 1.171.33.41 (release 06-05-2009 CrysAlis171 .NET)
(compiled May 6 2009,17:20:42)
;
_computing_molecular_graphics 'ORTEX (P.McArdle, 1995)'
_computing_publication_material 'SHELXL-97/2 (Sheldrick,1997)'
_computing_structure_refinement 'SHELXL-97 (Sheldrick, 1997)'
_computing_structure_solution 'SHELXS-97 (Sheldrick, 1990)'
_diffrn_ambient_temperature 150(2)
_diffrn_detector_area_resol_mean 16.1048
_diffrn_measured_fraction_theta_full 0.979
_diffrn_measured_fraction_theta_max 0.979
_diffrn_measurement_details
;
1 omega 4.00 49.00 1.0000 120.0000
omega____ theta____ kappa____ phi______ frames
- -17.3903 77.0000 0.0000 45
2 omega 5.00 82.00 1.0000 120.0000
omega____ theta____ kappa____ phi______ frames
- 19.7341 77.0000 -120.0000 77
;
_diffrn_measurement_device_type 'Xcalibur, Sapphire3'
_diffrn_measurement_method '\w scans'
_diffrn_orient_matrix_UB_11 -0.0095301862
_diffrn_orient_matrix_UB_12 0.0047780313
_diffrn_orient_matrix_UB_13 -0.0298618478
_diffrn_orient_matrix_UB_21 -0.0526693321
_diffrn_orient_matrix_UB_22 -0.0076332840
_diffrn_orient_matrix_UB_23 0.0069115542
_diffrn_orient_matrix_UB_31 0.0233686354
_diffrn_orient_matrix_UB_32 0.0577261323
_diffrn_orient_matrix_UB_33 0.0033892523
_diffrn_radiation_monochromator graphite
_diffrn_radiation_source 'Enhance (Mo) X-ray Source'
_diffrn_radiation_type 'Mo K\a'
_diffrn_radiation_wavelength 0.7107
_diffrn_reflns_av_R_equivalents 0.0184
_diffrn_reflns_av_sigmaI/netI 0.0225
_diffrn_reflns_limit_h_max 7
_diffrn_reflns_limit_h_min -18
_diffrn_reflns_limit_k_max 15
_diffrn_reflns_limit_k_min -17
_diffrn_reflns_limit_l_max 15
_diffrn_reflns_limit_l_min -30
_diffrn_reflns_number 9408
_diffrn_reflns_theta_full 25.35
_diffrn_reflns_theta_max 25.35
_diffrn_reflns_theta_min 3.0312
_exptl_absorpt_coefficient_mu 1.513
_exptl_absorpt_correction_T_max 1.00000
_exptl_absorpt_correction_T_min 0.83791
_exptl_absorpt_correction_type multi-scan
_exptl_absorpt_process_details
;
CrysAlisPro, Oxford Diffraction Ltd.,
Version 1.171.33.41 (release 06-05-2009 CrysAlis171 .NET)
(compiled May 6 2009,17:20:42)
Empirical absorption correction using spherical harmonics,
implemented in SCALE3 ABSPACK scaling algorithm.
;
_exptl_crystal_colour Purple
_exptl_crystal_density_diffrn 1.418
_exptl_crystal_density_method 'not measured'
_exptl_crystal_description Parallelepiped
_exptl_crystal_F_000 1710
_exptl_crystal_size_max 0.40
_exptl_crystal_size_mid 0.25
_exptl_crystal_size_min 0.15
_refine_diff_density_max 4.265
_refine_diff_density_min -0.515
_refine_diff_density_rms 0.184
_refine_ls_extinction_method none
_refine_ls_goodness_of_fit_ref 1.194
_refine_ls_hydrogen_treatment constr
_refine_ls_matrix_type full
_refine_ls_number_parameters 153
_refine_ls_number_reflns 2362
_refine_ls_number_restraints 2
_refine_ls_restrained_S_all 1.194
_refine_ls_R_factor_all 0.0732
_refine_ls_R_factor_gt 0.0695
_refine_ls_shift/su_max 0.000
_refine_ls_shift/su_mean 0.000
_refine_ls_structure_factor_coef Fsqd
_refine_ls_weighting_details 'calc w=1/[\s^2^(Fo^2^)+(0.1283P)^2^+19.4239P] where P=(Fo^2^+2Fc^2^)/3'
_refine_ls_weighting_scheme calc
_refine_ls_wR_factor_gt 0.2179
_refine_ls_wR_factor_ref 0.2221
_reflns_number_gt 2188
_reflns_number_total 2362
_reflns_threshold_expression >2sigma(I)
_cod_data_source_file c2dt12229d.txt
_cod_data_source_block cmd16a-1
_cod_depositor_comments
;
The following automatic conversions were performed:

'_symmetry_cell_setting' value 'Trigonal' changed to 'trigonal'
according to /home/saulius/struct/CIF-dictionaries/cif_core.dic
dictionary named 'cif_core.dic' version 2.4.1 from 2010-06-29.

Automatic conversion script
Id: cif_fix_values 1715 2011-07-08 13:25:40Z adriana 
;
_cod_original_cell_volume 3933.1(11)
_cod_original_sg_symbol_H-M P-3c1
_cod_database_code 7018848

loop_
_symmetry_equiv_pos_as_xyz
'x, y, z'
'-y, x-y, z'
'-x+y, -x, z'
'x-y, -y, -z+1/2'
'-x, -x+y, -z+1/2'
'y, x, -z+1/2'
'-x, -y, -z'
'y, -x+y, -z'
'x-y, x, -z'
'-x+y, y, z-1/2'
'x, x-y, z-1/2'
'-y, -x, z-1/2'

loop_
_atom_site_label
_atom_site_type_symbol
_atom_site_fract_x
_atom_site_fract_y
_atom_site_fract_z
_atom_site_U_iso_or_equiv
_atom_site_adp_type
_atom_site_occupancy
_atom_site_symmetry_multiplicity
_atom_site_calc_flag
_atom_site_refinement_flags
Co1 Co 0.0000 0.0000 0.5000 0.0171(4) Uani 1 6 d S
Co2 Co 0.10763(6) -0.14748(6) 0.48820(3) 0.0209(3) Uani 1 1 d .
O1 O -0.0056(3) -0.1330(3) 0.54599(16) 0.0208(8) Uani 1 1 d .
H1 H 0.0068 -0.1281 0.5889 0.025 Uiso 1 1 calc R
O2 O -0.2443(3) -0.4006(3) 0.4467(2) 0.0293(10) Uani 1 1 d .
O3 O -0.0354(3) -0.2780(3) 0.46572(17) 0.0229(8) Uani 1 1 d .
O4 O -0.2358(5) -0.6473(5) 0.2056(3) 0.0587(16) Uani 1 1 d .
O5 O 0.097(2) 0.0000 0.7500 0.068(7) Uiso 0.33 2 d SPD
O6 O 0.3496(17) 0.3496(17) 0.7500 0.047(5) Uiso 0.33 2 d SPD
N2 N -0.3333 -0.6667 0.2049(4) 0.039(2) Uani 1 3 d S
N7 N 0.1820(4) -0.1956(4) 0.4248(2) 0.0289(11) Uani 1 1 d .
C1 C 0.3025(6) -0.1319(7) 0.4216(4) 0.048(2) Uani 1 1 d .
H1A H 0.3281 -0.1616 0.3906 0.072 Uiso 1 1 calc R
H1B H 0.3337 -0.1369 0.4588 0.072 Uiso 1 1 calc R
H1C H 0.3262 -0.0548 0.4133 0.072 Uiso 1 1 calc R
C2 C 0.1333(5) -0.2731(5) 0.3877(3) 0.0293(13) Uani 1 1 d .
H2 H 0.1786 -0.2853 0.3616 0.035 Uiso 1 1 calc R
C3 C 0.0143(5) -0.3446(5) 0.3816(2) 0.0240(12) Uani 1 1 d .
C4 C -0.0617(5) -0.3422(4) 0.4196(2) 0.0211(11) Uani 1 1 d .
C5 C -0.1750(5) -0.4119(5) 0.4075(3) 0.0247(12) Uani 1 1 d .
C6 C -0.2104(5) -0.4801(5) 0.3600(3) 0.0301(13) Uani 1 1 d .
H6 H -0.2868 -0.5252 0.3525 0.036 Uiso 1 1 calc R
C7 C -0.1336(6) -0.4827(5) 0.3230(3) 0.0340(14) Uani 1 1 d .
H7 H -0.1577 -0.5302 0.2903 0.041 Uiso 1 1 calc R
C8 C -0.0237(5) -0.4175(5) 0.3335(3) 0.0311(14) Uani 1 1 d .
H8 H 0.0280 -0.4209 0.3082 0.037 Uiso 1 1 calc R
C9 C -0.3506(5) -0.4938(5) 0.4564(3) 0.0381(16) Uani 1 1 d .
H9A H -0.3968 -0.5064 0.4221 0.057 Uiso 1 1 calc R
H9B H -0.3845 -0.4803 0.4902 0.057 Uiso 1 1 calc R
H9C H -0.3434 -0.5588 0.4635 0.057 Uiso 1 1 calc R
C10 C 0.192(2) 0.0000 0.7500 0.043(7) Uiso 0.33 2 d SPD
C11 C 0.358(3) 0.266(3) 0.7295(15) 0.028(7) Uiso 0.17 1 d PD

loop_
_atom_site_aniso_label
_atom_site_aniso_U_11
_atom_site_aniso_U_22
_atom_site_aniso_U_33
_atom_site_aniso_U_23
_atom_site_aniso_U_13
_atom_site_aniso_U_12
Co1 0.0154(6) 0.0154(6) 0.0205(9) 0.000 0.000 0.0077(3)
Co2 0.0172(5) 0.0191(5) 0.0275(5) -0.0058(3) -0.0035(3) 0.0098(4)
O1 0.023(2) 0.0190(19) 0.0219(17) -0.0022(14) -0.0006(15) 0.0117(16)
O2 0.017(2) 0.019(2) 0.044(2) -0.0073(17) 0.0038(18) 0.0034(17)
O3 0.0189(19) 0.0190(19) 0.0283(19) -0.0064(16) 0.0018(15) 0.0076(16)
O4 0.047(3) 0.068(4) 0.064(3) -0.023(3) -0.003(3) 0.030(3)
N2 0.047(4) 0.047(4) 0.022(5) 0.000 0.000 0.0237(19)
N7 0.020(3) 0.028(3) 0.039(3) -0.011(2) 0.002(2) 0.012(2)
C1 0.021(3) 0.055(5) 0.066(5) -0.025(4) 0.000(3) 0.017(3)
C2 0.029(3) 0.032(3) 0.030(3) -0.005(2) 0.003(2) 0.018(3)
C3 0.028(3) 0.021(3) 0.024(3) 0.000(2) 0.001(2) 0.012(2)
C4 0.020(3) 0.013(2) 0.027(3) 0.000(2) 0.000(2) 0.006(2)
C5 0.022(3) 0.017(3) 0.035(3) 0.002(2) -0.002(2) 0.010(2)
C6 0.025(3) 0.022(3) 0.034(3) -0.004(2) -0.006(2) 0.006(2)
C7 0.040(4) 0.028(3) 0.028(3) -0.006(2) -0.002(3) 0.012(3)
C8 0.036(3) 0.027(3) 0.024(3) -0.003(2) 0.006(2) 0.011(3)
C9 0.024(3) 0.022(3) 0.063(4) 0.001(3) 0.006(3) 0.007(3)

loop_
_atom_type_symbol
_atom_type_description
_atom_type_scat_dispersion_real
_atom_type_scat_dispersion_imag
_atom_type_scat_source
C C 0.0033 0.0016 'International Tables Vol C Tables 4.2.6.8 and 6.1.1.4'
H H 0.0000 0.0000 'International Tables Vol C Tables 4.2.6.8 and 6.1.1.4'
N N 0.0061 0.0033 'International Tables Vol C Tables 4.2.6.8 and 6.1.1.4'
O O 0.0106 0.0060 'International Tables Vol C Tables 4.2.6.8 and 6.1.1.4'
Co Co 0.3494 0.9721 'International Tables Vol C Tables 4.2.6.8 and 6.1.1.4'

loop_
_geom_angle_atom_site_label_1
_geom_angle_atom_site_label_2
_geom_angle_atom_site_label_3
_geom_angle
_geom_angle_site_symmetry_1
_geom_angle_site_symmetry_3
O1 Co1 O1 97.09(13) 8_556 9_556
O1 Co1 O1 82.91(13) 8_556 .
O1 Co1 O1 82.91(13) 9_556 .
O1 Co1 O1 97.09(13) 8_556 7_556
O1 Co1 O1 97.09(13) 9_556 7_556
O1 Co1 O1 180.00(17) . 7_556
O1 Co1 O1 180.0 8_556 2
O1 Co1 O1 82.91(13) 9_556 2
O1 Co1 O1 97.09(13) . 2
O1 Co1 O1 82.91(13) 7_556 2
O1 Co1 O1 82.91(13) 8_556 3
O1 Co1 O1 180.000(1) 9_556 3
O1 Co1 O1 97.09(13) . 3
O1 Co1 O1 82.91(13) 7_556 3
O1 Co1 O1 97.09(13) 2 3
O3 Co2 O1 112.49(16) . 9_556
O3 Co2 O3 163.37(9) . 9_556
O1 Co2 O3 80.03(15) 9_556 9_556
O3 Co2 N7 87.56(18) . .
O1 Co2 N7 101.57(19) 9_556 .
O3 Co2 N7 100.95(18) 9_556 .
O3 Co2 O1 78.26(15) . .
O1 Co2 O1 83.8(2) 9_556 .
O3 Co2 O1 92.87(15) 9_556 .
N7 Co2 O1 165.81(18) . .
O3 Co2 O2 94.86(16) . 9_556
O1 Co2 O2 151.85(15) 9_556 9_556
O3 Co2 O2 71.85(15) 9_556 9_556
N7 Co2 O2 85.55(19) . 9_556
O1 Co2 O2 95.84(15) . 9_556
Co2 O1 Co1 97.98(15) 8_556 .
Co2 O1 Co2 98.01(14) 8_556 .
Co1 O1 Co2 94.04(15) . .
Co2 O1 H1 120.4 8_556 .
Co1 O1 H1 120.4 . .
Co2 O1 H1 120.4 . .
C5 O2 C9 117.8(5) . .
C5 O2 Co2 112.3(3) . 8_556
C9 O2 Co2 125.7(4) . 8_556
C4 O3 Co2 130.2(4) . .
C4 O3 Co2 123.2(4) . 8_556
Co2 O3 Co2 102.72(17) . 8_556
C11 O6 C11 133(4) . 6_556
O4 N2 O4 119.98(3) . 3_545
O4 N2 O4 119.98(3) . 2_445
O4 N2 O4 119.98(3) 3_545 2_445
C2 N7 C1 116.6(5) . .
C2 N7 Co2 126.8(4) . .
C1 N7 Co2 116.6(4) . .
N7 C1 H1A 109.5 . .
N7 C1 H1B 109.5 . .
H1A C1 H1B 109.5 . .
N7 C1 H1C 109.5 . .
H1A C1 H1C 109.5 . .
H1B C1 H1C 109.5 . .
N7 C2 C3 126.0(5) . .
N7 C2 H2 117.0 . .
C3 C2 H2 117.0 . .
C4 C3 C8 119.4(6) . .
C4 C3 C2 123.3(5) . .
C8 C3 C2 117.3(5) . .
O3 C4 C3 124.4(5) . .
O3 C4 C5 117.6(5) . .
C3 C4 C5 118.0(5) . .
C6 C5 O2 124.5(5) . .
C6 C5 C4 121.8(6) . .
O2 C5 C4 113.7(5) . .
C5 C6 C7 119.5(6) . .
C5 C6 H6 120.3 . .
C7 C6 H6 120.3 . .
C8 C7 C6 120.3(6) . .
C8 C7 H7 119.8 . .
C6 C7 H7 119.8 . .
C7 C8 C3 120.9(6) . .
C7 C8 H8 119.5 . .
C3 C8 H8 119.5 . .
O2 C9 H9A 109.5 . .
O2 C9 H9B 109.5 . .
H9A C9 H9B 109.5 . .
O2 C9 H9C 109.5 . .
H9A C9 H9C 109.5 . .
H9B C9 H9C 109.5 . .

loop_
_geom_bond_atom_site_label_1
_geom_bond_atom_site_label_2
_geom_bond_distance
_geom_bond_site_symmetry_2
Co1 O1 2.114(4) 8_556
Co1 O1 2.114(4) 9_556
Co1 O1 2.114(4) .
Co1 O1 2.114(4) 7_556
Co1 O1 2.114(4) 2
Co1 O1 2.114(4) 3
Co2 O3 1.995(4) .
Co2 O1 2.028(4) 9_556
Co2 O3 2.053(4) 9_556
Co2 N7 2.094(5) .
Co2 O1 2.159(4) .
Co2 O2 2.344(4) 9_556
O1 Co2 2.028(4) 8_556
O1 H1 1.0000 .
O2 C5 1.393(7) .
O2 C9 1.428(7) .
O2 Co2 2.344(4) 8_556
O3 C4 1.321(7) .
O3 Co2 2.053(4) 8_556
O4 N2 1.257(6) .
O5 C10 1.34(4) .
O6 C11 1.33(4) .
O6 C11 1.33(4) 6_556
N2 O4 1.257(6) 3_545
N2 O4 1.257(6) 2_445
N7 C2 1.280(8) .
N7 C1 1.468(8) .
C1 H1A 0.9800 .
C1 H1B 0.9800 .
C1 H1C 0.9800 .
C2 C3 1.463(8) .
C2 H2 0.9500 .
C3 C4 1.393(8) .
C3 C8 1.419(8) .
C4 C5 1.417(8) .
C5 C6 1.374(9) .
C6 C7 1.388(9) .
C6 H6 0.9500 .
C7 C8 1.366(9) .
C7 H7 0.9500 .
C8 H8 0.9500 .
C9 H9A 0.9800 .
C9 H9B 0.9800 .
C9 H9C 0.9800 .
